data_4126560
loop_
_publ_author_name
'Eckstein, Brian J.'
'Melkonyan, Ferdinand S.'
'Manley, Eric F.'
'Fabiano, Simone'
'Mouat, Aidan R.'
'Chen, Lin X.'
'Facchetti, Antonio'
'Marks, Tobin J.'

_publ_section_title
;
 Naphthalene Bis(4,8-diamino-1,5-dicarboxyl)amide Building Block for
 Semiconducting Polymers.
;
_journal_name_full 'Journal of the American Chemical Society'
_journal_paper_doi 10.1021/jacs.7b07750
_journal_year 2017
_chemical_formula_moiety 'C36 H41.33 N2 O2 S2'
_chemical_formula_sum 'C36 H42 N2 O2 S2'
_chemical_formula_weight 598.83
_chemical_name_systematic BJE_V_31
_space_group_crystal_system monoclinic
_space_group_IT_number 14
_space_group_name_Hall '-P 2yn'
_space_group_name_H-M_alt 'P 1 21/n 1'
_symmetry_space_group_name_Hall '-P 2yn'
_symmetry_space_group_name_H-M 'P 1 21/n 1'
_atom_sites_solution_hydrogens geom
_audit_creation_date 2016-03-16
_audit_creation_method
;
Olex2 1.2
(compiled 2015.01.26 svn.r3150 for OlexSys, GUI svn.r4998)
;
_cell_angle_alpha 90
_cell_angle_beta 112.38(3)
_cell_angle_gamma 90
_cell_formula_units_Z 2
_cell_length_a 16.040(3)
_cell_length_b 5.2797(11)
_cell_length_c 19.767(4)
_cell_measurement_temperature 100
_cell_volume 1547.9(6)
_computing_cell_refinement 'SAINT V8.34A (Bruker, 2013)'
_computing_data_collection 'APEX2 V2014.11-0 (Bruker, 2014)'
_computing_data_reduction 'Bruker SAINT'
_computing_molecular_graphics 'Olex2 (Dolomanov et al., 2009)'
_computing_publication_material 'Olex2 (Dolomanov et al., 2009)'
_computing_structure_refinement 'XL (Sheldrick, 2008)'
_diffrn_ambient_temperature 100
_diffrn_detector_area_resol_mean 8
_diffrn_measured_fraction_theta_full 0.863
_diffrn_measured_fraction_theta_max 0.997
_diffrn_measurement_device_type 'Bruker APEX-II CCD'
_diffrn_measurement_method '\w scans'
_diffrn_radiation_monochromator graphite
_diffrn_radiation_type MoK\a
_diffrn_radiation_wavelength 0.71073
_diffrn_reflns_av_unetI/netI 0.0768
_diffrn_reflns_Laue_measured_fraction_full 0.863
_diffrn_reflns_Laue_measured_fraction_max 0.997
_diffrn_reflns_limit_h_max 17
_diffrn_reflns_limit_h_min -18
_diffrn_reflns_limit_k_max 6
_diffrn_reflns_limit_k_min 0
_diffrn_reflns_limit_l_max 23
_diffrn_reflns_limit_l_min 0
_diffrn_reflns_number 4854
_diffrn_reflns_point_group_measured_fraction_full 0.863
_diffrn_reflns_point_group_measured_fraction_max 0.997
_diffrn_reflns_theta_full 26.000
_diffrn_reflns_theta_max 24.722
_diffrn_reflns_theta_min 1.400
_diffrn_source 'sealed tube'
_diffrn_standards_number 0
_exptl_absorpt_coefficient_mu 0.208
_exptl_absorpt_correction_T_max 0.745106
_exptl_absorpt_correction_T_min 0.526993
_exptl_absorpt_correction_type multi-scan
_exptl_absorpt_process_details
;
 TWINABS-2012/1 (Bruker,2012) was used for absorption correction.
 
For component 1:
 wR2(int) was 0.1345 before and 0.0577 after correction.
 The Ratio of minimum to maximum transmission not present.
 The \l/2 correction factor is Not present
 
For component 2:
 wR2(int) was 0.1456 before and 0.0597 after correction.
 The Ratio of minimum to maximum transmission is 0.71.
 The \l/2 correction factor is Not present

Final HKLF 4 output contains 19537 reflections, Rint = 0.0903
 (5618 with I > 3sig(I), Rint = 0.0666)
;
_exptl_crystal_colour 'clear dark orange'
_exptl_crystal_colour_lustre clear
_exptl_crystal_colour_modifier dark
_exptl_crystal_colour_primary orange
_exptl_crystal_density_diffrn 1.285
_exptl_crystal_description needle
_exptl_crystal_F_000 640
_exptl_crystal_size_max 0.513
_exptl_crystal_size_mid 0.132
_exptl_crystal_size_min 0.04
_refine_diff_density_max 0.597
_refine_diff_density_min -0.536
_refine_diff_density_rms 0.131
_refine_ls_extinction_method none
_refine_ls_goodness_of_fit_ref 1.108
_refine_ls_hydrogen_treatment constr
_refine_ls_matrix_type full
_refine_ls_number_parameters 215
_refine_ls_number_reflns 3052
_refine_ls_number_restraints 273
_refine_ls_restrained_S_all 1.119
_refine_ls_R_factor_all 0.1159
_refine_ls_R_factor_gt 0.0780
_refine_ls_shift/su_max 0.000
_refine_ls_shift/su_mean 0.000
_refine_ls_structure_factor_coef Fsqd
_refine_ls_weighting_details 'w=1/[\s^2^(Fo^2^)+(0.1097P)^2^+2.2075P] where P=(Fo^2^+2Fc^2^)/3'
_refine_ls_weighting_scheme calc
_refine_ls_wR_factor_gt 0.1946
_refine_ls_wR_factor_ref 0.2322
_reflns_Friedel_coverage 0.000
_reflns_number_gt 2192
_reflns_number_total 3052
_reflns_threshold_expression 'I > 2\s(I)'
_cod_data_source_file ja7b07750_si_002.cif
_cod_data_source_block bje_v_31_a
_cod_original_cell_volume 1548.0(6)
_cod_database_code 4126560
_shelxl_version_number 2014-3
_shelx_space_group_comment
;
The symmetry employed for this shelxl refinement is uniquely defined
by the following loop, which should always be used as a source of
symmetry information in preference to the above space-group names.
They are only intended as comments.
;
_olex2_refinement_description
;
1. Twinned data refinement
 Scales: 0.787(4) 0.213(4)
2. Fixed Uiso
 At 1.2 times of:
  All C(H) groups, All C(H,H) groups
 At 1.5 times of:
  All C(H,H,H) groups
3. Restrained distances
 C4-C3A \\sim C4-C3 \\sim C3-C2 \\sim C3A-C1 \\sim C2-C1
 with sigma of 0.01
 S1A-C4 \\sim S1A-C2 \\sim S1-C1 \\sim S1-C4
 with sigma of 0.01
 C4-C3 \\sim C3-C2 \\sim C2-C1
 with sigma of 0.02
 C4-C3A \\sim C3A-C1 \\sim C2-C1
 with sigma of 0.02
 S1A-C2 \\sim S1A-C4
 with sigma of 0.02
 S1-C4 \\sim S1-C1
 with sigma of 0.02
 S1-C4 \\sim S1-C1 \\sim S1A-C4 \\sim S1A-C2
 with sigma of 0.02
 C4-C3A \\sim C4-C3 \\sim C3-C2 \\sim C2-C1 \\sim C3A-C1
 with sigma of 0.02
4. Rigid bond restraints
 All non-hydrogen atoms
 with sigma for 1-2 distances of 0.01 and sigma for 1-3 distances of 0.01
 All non-hydrogen atoms
 with sigma for 1-2 distances of 0.005 and sigma for 1-3 distances of 0.005
5. Uiso/Uaniso restraints and constraints
All non-hydrogen atoms have similar U: within 1.7A with sigma of 0.04 and sigma
for terminal atoms of 0.08
All non-hydrogen atoms have similar U: within 2A with sigma of 0.02 and sigma
for terminal atoms of 0.04
Uanis(O1A) = Uanis(O1)
6. Others
 Sof(H1B)=Sof(S1A)=Sof(C3A)=1-FVAR(1)
 Sof(S1)=Sof(H1A)=Sof(H2)=Sof(C3)=Sof(H3)=FVAR(1)
 Sof(O1A)=1-FVAR(2)
 Sof(O1)=Sof(H10)=FVAR(2)
7.a Secondary CH2 refined with riding coordinates:
 C11(H11A,H11B), C12(H12A,H12B), C13(H13A,H13B), C14(H14A,H14B), C15(H15A,
 H15B), C16(H16A,H16B), C17(H17A,H17B)
7.b Aromatic/amide H refined with riding coordinates:
 C1(H1A), C1(H1B), C2(H2), C3(H3), C10(H10)
7.c Idealised Me refined as rotating group:
 C18(H18A,H18B,H18C)
;
_olex2_date_sample_data_collection 2016-03-15
_olex2_date_sample_submission 2016-03-15
_olex2_exptl_crystal_mounting_method 'Mounted at 100 K on a brass tip.'
_olex2_submission_original_sample_id BJE_V_31
_olex2_submission_special_instructions 'No special instructions were received'

loop_
_space_group_symop_operation_xyz
'x, y, z'
'-x+1/2, y+1/2, -z+1/2'
'-x, -y, -z'
'x-1/2, -y-1/2, z-1/2'

loop_
_atom_site_label
_atom_site_type_symbol
_atom_site_fract_x
_atom_site_fract_y
_atom_site_fract_z
_atom_site_U_iso_or_equiv
_atom_site_adp_type
_atom_site_occupancy
_atom_site_site_symmetry_order
_atom_site_calc_flag
_atom_site_refinement_flags_posn
_atom_site_refinement_flags_adp
_atom_site_refinement_flags_occupancy
_atom_site_disorder_assembly
_atom_site_disorder_group
S1 S 0.93464(11) -0.0090(3) 0.26133(8) 0.0371(6) Uani 0.892(5) 1 d D U P A 1
O1 O 0.8035(2) -0.0407(7) 0.46593(19) 0.0308(9) Uani 0.881(6) 1 d . U P B 1
N1 N 0.8743(2) 0.2767(8) 0.5516(2) 0.0323(9) Uani 1 1 d . U . . .
C1 C 0.8704(3) -0.2700(9) 0.2296(3) 0.0386(12) Uani 1 1 d D U . . .
H1A H 0.8618 -0.3465 0.1839 0.046 Uiso 0.892(5) 1 calc R . P A 1
H1B H 0.8663 -0.3218 0.1824 0.046 Uiso 0.108(5) 1 calc R . P A 2
C2 C 0.8325(3) -0.3594(9) 0.2754(2) 0.0349(11) Uani 1 1 d D U . . .
H2 H 0.7947 -0.5044 0.2658 0.042 Uiso 0.892(5) 1 calc R . P A 1
C3 C 0.8557(7) -0.2135(16) 0.3377(4) 0.0298(14) Uani 0.892(5) 1 d D U P A 1
H3 H 0.8348 -0.2494 0.3757 0.036 Uiso 0.892(5) 1 calc R . P A 1
C4 C 0.9123(3) -0.0090(8) 0.3409(2) 0.0280(10) Uani 1 1 d D U . . .
C5 C 0.9510(3) 0.1888(9) 0.3968(2) 0.0300(10) Uani 1 1 d . U . . .
C6 C 0.9243(3) 0.2269(9) 0.4551(2) 0.0317(10) Uani 1 1 d . U . . .
C7 C 0.8604(3) 0.1280(10) 0.4855(3) 0.0345(11) Uani 1 1 d . U . . .
C8 C 0.9685(3) 0.4293(9) 0.5044(2) 0.0287(10) Uani 1 1 d . U . . .
C9 C 0.9388(3) 0.4577(9) 0.5600(3) 0.0309(10) Uani 1 1 d . U . . .
C10 C 0.9767(3) 0.6484(9) 0.6099(2) 0.0333(11) Uani 1 1 d . U . . .
H10 H 0.9567 0.6761 0.6487 0.040 Uiso 0.881(6) 1 calc R . P B 1
C11 C 0.8192(3) 0.2359(9) 0.5944(2) 0.0267(10) Uani 1 1 d . U . . .
H11A H 0.8586 0.2335 0.6470 0.032 Uiso 1 1 calc R . . . .
H11B H 0.7896 0.0682 0.5818 0.032 Uiso 1 1 calc R . . . .
C12 C 0.7472(3) 0.4379(9) 0.5815(2) 0.0301(11) Uani 1 1 d . U . . .
H12A H 0.7770 0.6023 0.5997 0.036 Uiso 1 1 calc R . . . .
H12B H 0.7103 0.3948 0.6102 0.036 Uiso 1 1 calc R . . . .
C13 C 0.6852(3) 0.4667(9) 0.5013(2) 0.0280(10) Uani 1 1 d . U . . .
H13A H 0.7217 0.5149 0.4727 0.034 Uiso 1 1 calc R . . . .
H13B H 0.6566 0.3013 0.4826 0.034 Uiso 1 1 calc R . . . .
C14 C 0.6122(3) 0.6633(9) 0.4893(2) 0.0271(10) Uani 1 1 d . U . . .
H14A H 0.6407 0.8266 0.5102 0.033 Uiso 1 1 calc R . . . .
H14B H 0.5737 0.6105 0.5158 0.033 Uiso 1 1 calc R . . . .
C15 C 0.5528(3) 0.7017(10) 0.4083(2) 0.0292(11) Uani 1 1 d . U . . .
H15A H 0.5911 0.7596 0.3821 0.035 Uiso 1 1 calc R . . . .
H15B H 0.5261 0.5369 0.3870 0.035 Uiso 1 1 calc R . . . .
C16 C 0.4774(3) 0.8920(9) 0.3956(2) 0.0299(11) Uani 1 1 d . U . . .
H16A H 0.5042 1.0576 0.4161 0.036 Uiso 1 1 calc R . . . .
H16B H 0.4398 0.8357 0.4225 0.036 Uiso 1 1 calc R . . . .
C17 C 0.4172(3) 0.9274(10) 0.3154(2) 0.0341(12) Uani 1 1 d . U . . .
H17A H 0.4547 0.9848 0.2885 0.041 Uiso 1 1 calc R . . . .
H17B H 0.3906 0.7618 0.2948 0.041 Uiso 1 1 calc R . . . .
C18 C 0.3417(3) 1.1167(10) 0.3030(3) 0.0370(12) Uani 1 1 d . U . . .
H18A H 0.3034 1.1229 0.2508 0.056 Uiso 1 1 calc GR . . . .
H18B H 0.3674 1.2848 0.3194 0.056 Uiso 1 1 calc GR . . . .
H18C H 0.3054 1.0647 0.3309 0.056 Uiso 1 1 calc GR . . . .
S1A S 0.8402(16) -0.226(3) 0.3541(9) 0.036(3) Uani 0.108(5) 1 d D U P A 2
C3A C 0.917(3) -0.077(8) 0.2754(17) 0.034(4) Uani 0.108(5) 1 d D U P A 2
O1A O 0.9208(17) 0.656(5) 0.6685(14) 0.0308(9) Uani 0.119(6) 1 d . U P B 2

loop_
_atom_site_aniso_label
_atom_site_aniso_U_11
_atom_site_aniso_U_22
_atom_site_aniso_U_33
_atom_site_aniso_U_23
_atom_site_aniso_U_13
_atom_site_aniso_U_12
S1 0.0432(10) 0.0333(10) 0.0375(8) -0.0095(7) 0.0186(6) -0.0086(7)
O1 0.028(2) 0.026(2) 0.0371(19) -0.0007(15) 0.0107(15) -0.0045(15)
N1 0.0232(19) 0.034(2) 0.040(2) 0.0089(17) 0.0126(16) 0.0008(16)
C1 0.038(3) 0.036(3) 0.036(2) -0.007(2) 0.008(2) 0.004(2)
C2 0.028(2) 0.023(3) 0.043(2) -0.004(2) 0.002(2) 0.0009(19)
C3 0.040(4) 0.031(3) 0.016(3) 0.004(3) 0.008(2) 0.017(2)
C4 0.024(2) 0.025(2) 0.030(2) 0.0013(17) 0.0041(18) 0.0061(19)
C5 0.030(2) 0.021(2) 0.029(2) 0.0040(17) 0.0013(17) 0.0142(19)
C6 0.032(2) 0.024(3) 0.033(2) 0.0048(18) 0.0053(18) 0.007(2)
C7 0.033(3) 0.023(3) 0.039(2) 0.0017(19) 0.0050(19) 0.002(2)
C8 0.024(2) 0.027(3) 0.034(2) 0.0085(17) 0.0094(18) 0.0066(18)
C9 0.026(2) 0.023(2) 0.040(2) 0.0048(18) 0.0089(19) 0.0026(18)
C10 0.034(3) 0.023(3) 0.032(2) 0.0001(18) -0.0003(19) 0.011(2)
C11 0.023(2) 0.025(2) 0.030(2) 0.0053(19) 0.0081(17) -0.0022(18)
C12 0.029(2) 0.033(3) 0.029(2) 0.003(2) 0.0128(18) 0.003(2)
C13 0.026(2) 0.029(3) 0.027(2) 0.0055(19) 0.0078(17) -0.0013(19)
C14 0.023(2) 0.028(3) 0.030(2) 0.0030(19) 0.0095(17) -0.0009(18)
C15 0.025(2) 0.032(3) 0.030(2) 0.006(2) 0.0100(18) 0.0015(19)
C16 0.026(2) 0.028(3) 0.032(2) 0.002(2) 0.0074(18) -0.0003(19)
C17 0.031(3) 0.036(3) 0.032(2) 0.006(2) 0.0081(19) 0.003(2)
C18 0.030(3) 0.038(3) 0.037(3) 0.006(2) 0.006(2) 0.005(2)
S1A 0.048(8) 0.031(6) 0.030(6) 0.018(5) 0.017(5) 0.017(5)
C3A 0.036(10) 0.030(9) 0.037(8) -0.001(6) 0.014(7) 0.000(7)
O1A 0.028(2) 0.026(2) 0.0371(19) -0.0007(15) 0.0107(15) -0.0045(15)

loop_
_atom_type_symbol
_atom_type_description
_atom_type_scat_dispersion_real
_atom_type_scat_dispersion_imag
_atom_type_scat_source
C C 0.0033 0.0016 'International Tables Vol C Tables 4.2.6.8 and 6.1.1.4'
H H 0.0000 0.0000 'International Tables Vol C Tables 4.2.6.8 and 6.1.1.4'
N N 0.0061 0.0033 'International Tables Vol C Tables 4.2.6.8 and 6.1.1.4'
O O 0.0106 0.0060 'International Tables Vol C Tables 4.2.6.8 and 6.1.1.4'
S S 0.1246 0.1234 'International Tables Vol C Tables 4.2.6.8 and 6.1.1.4'

loop_
_geom_angle_atom_site_label_1
_geom_angle_atom_site_label_2
_geom_angle_atom_site_label_3
_geom_angle
_geom_angle_site_symmetry_1
_geom_angle_site_symmetry_3
C1 S1 C4 91.7(2) . .
C9 N1 C7 109.5(4) . .
C9 N1 C11 129.1(4) . .
C11 N1 C7 121.2(4) . .
S1 C1 H1A 123.2 . .
C2 C1 S1 113.7(4) . .
C2 C1 H1A 123.2 . .
C2 C1 H1B 132.5 . .
C2 C1 C3A 95.0(8) . .
C3A C1 H1B 132.5 . .
C1 C2 H2 124.3 . .
C1 C2 C3 111.5(5) . .
C1 C2 S1A 125.7(5) . .
C3 C2 H2 124.3 . .
C2 C3 H3 122.5 . .
C2 C3 C4 114.9(5) . .
C4 C3 H3 122.5 . .
C3 C4 S1 108.3(4) . .
C3 C4 C5 131.4(4) . .
C5 C4 S1 120.3(3) . .
C5 C4 S1A 118.3(4) . .
C3A C4 C5 137.2(7) . .
C3A C4 S1A 104.5(7) . .
C4 C5 C10 117.5(4) . 3_766
C6 C5 C4 123.4(4) . .
C6 C5 C10 119.1(4) . 3_766
C5 C6 C7 140.6(5) . .
C5 C6 C8 116.2(4) . .
C8 C6 C7 103.2(4) . .
O1 C7 N1 120.8(4) . .
O1 C7 C6 132.9(5) . .
C6 C7 N1 106.3(4) . .
C8 C8 C6 122.4(6) 3_766 .
C8 C8 C9 124.4(6) 3_766 .
C9 C8 C6 113.2(4) . .
N1 C9 C10 134.7(5) . .
C8 C9 N1 107.7(4) . .
C8 C9 C10 117.5(4) . .
C5 C10 H10 119.8 3_766 .
C5 C10 O1A 132.2(10) 3_766 .
C9 C10 C5 120.4(4) . 3_766
C9 C10 H10 119.8 . .
C9 C10 O1A 107.3(10) . .
N1 C11 H11A 109.0 . .
N1 C11 H11B 109.0 . .
N1 C11 C12 113.0(4) . .
H11A C11 H11B 107.8 . .
C12 C11 H11A 109.0 . .
C12 C11 H11B 109.0 . .
C11 C12 H12A 108.9 . .
C11 C12 H12B 108.9 . .
C11 C12 C13 113.4(4) . .
H12A C12 H12B 107.7 . .
C13 C12 H12A 108.9 . .
C13 C12 H12B 108.9 . .
C12 C13 H13A 109.0 . .
C12 C13 H13B 109.0 . .
H13A C13 H13B 107.8 . .
C14 C13 C12 113.0(4) . .
C14 C13 H13A 109.0 . .
C14 C13 H13B 109.0 . .
C13 C14 H14A 109.0 . .
C13 C14 H14B 109.0 . .
C13 C14 C15 112.9(4) . .
H14A C14 H14B 107.8 . .
C15 C14 H14A 109.0 . .
C15 C14 H14B 109.0 . .
C14 C15 H15A 108.9 . .
C14 C15 H15B 108.9 . .
H15A C15 H15B 107.7 . .
C16 C15 C14 113.5(4) . .
C16 C15 H15A 108.9 . .
C16 C15 H15B 108.9 . .
C15 C16 H16A 108.8 . .
C15 C16 H16B 108.8 . .
C15 C16 C17 113.7(4) . .
H16A C16 H16B 107.7 . .
C17 C16 H16A 108.8 . .
C17 C16 H16B 108.8 . .
C16 C17 H17A 108.9 . .
C16 C17 H17B 108.9 . .
H17A C17 H17B 107.7 . .
C18 C17 C16 113.6(4) . .
C18 C17 H17A 108.9 . .
C18 C17 H17B 108.9 . .
C17 C18 H18A 109.5 . .
C17 C18 H18B 109.5 . .
C17 C18 H18C 109.5 . .
H18A C18 H18B 109.5 . .
H18A C18 H18C 109.5 . .
H18B C18 H18C 109.5 . .
C2 S1A C4 87.4(5) . .
C4 C3A C1 127.0(12) . .

loop_
_geom_bond_atom_site_label_1
_geom_bond_atom_site_label_2
_geom_bond_distance
_geom_bond_site_symmetry_2
S1 C1 1.692(5) .
S1 C4 1.741(4) .
O1 C7 1.228(6) .
N1 C7 1.467(6) .
N1 C9 1.370(6) .
N1 C11 1.454(6) .
C1 H1A 0.9500 .
C1 H1B 0.9500 .
C1 C2 1.353(5) .
C1 C3A 1.377(9) .
C2 H2 0.9500 .
C2 C3 1.380(5) .
C2 S1A 1.669(8) .
C3 H3 0.9500 .
C3 C4 1.396(6) .
C4 C5 1.475(6) .
C4 S1A 1.716(8) .
C4 C3A 1.374(9) .
C5 C6 1.389(7) .
C5 C10 1.489(7) 3_766
C6 C7 1.467(7) .
C6 C8 1.438(7) .
C8 C8 1.320(9) 3_766
C8 C9 1.363(7) .
C9 C10 1.378(7) .
C10 C5 1.489(7) 3_766
C10 H10 0.9500 .
C10 O1A 1.72(3) .
C11 H11A 0.9900 .
C11 H11B 0.9900 .
C11 C12 1.520(6) .
C12 H12A 0.9900 .
C12 H12B 0.9900 .
C12 C13 1.526(6) .
C13 H13A 0.9900 .
C13 H13B 0.9900 .
C13 C14 1.514(6) .
C14 H14A 0.9900 .
C14 H14B 0.9900 .
C14 C15 1.534(6) .
C15 H15A 0.9900 .
C15 H15B 0.9900 .
C15 C16 1.518(7) .
C16 H16A 0.9900 .
C16 H16B 0.9900 .
C16 C17 1.522(6) .
C17 H17A 0.9900 .
C17 H17B 0.9900 .
C17 C18 1.517(7) .
C18 H18A 0.9800 .
C18 H18B 0.9800 .
C18 H18C 0.9800 .

loop_
_geom_torsion_atom_site_label_1
_geom_torsion_atom_site_label_2
_geom_torsion_atom_site_label_3
_geom_torsion_atom_site_label_4
_geom_torsion
_geom_torsion_site_symmetry_1
_geom_torsion_site_symmetry_4
C4 S1_a C1 C2 0.0(4) . .
S1 C1 C2 C3 0.1(7) . .
S1 C1 C2 S1A 3.5(14) . .
S1 C1 C3A C4 168(13) . .
S1 C4 C5 C6 168.6(4) . .
S1 C4 C5 C10 -12.3(5) . 3_766
S1 C4 S1A C2 4.4(16) . .
S1 C4 C3A C1 -167(14) . .
N1 C9 C10 C5 178.5(5) . 3_766
N1 C9 C10 O1A -4.9(11) . .
N1 C11 C12 C13 55.9(5) . .
C1 S1 C4 C3 -0.1(6) . .
C1 S1 C4 C5 -179.5(4) . .
C1 S1 C4 S1A -3.2(12) . .
C1 S1 C4 C3A 9(9) . .
C1 C2 C3 C4 -0.1(11) . .
C1 C2 S1A C4 -4.7(17) . .
C2 C1 C3A C4 -5(5) . .
C2 C3 C4 S1 0.1(10) . .
C2 C3 C4 C5 179.5(5) . .
C2 C3 C4 S1A 168(7) . .
C2 C3 C4 C3A -2(3) . .
C3 C2 S1A C4 8(5) . .
C3 C4 C5 C6 -10.7(10) . .
C3 C4 C5 C10 168.4(8) . 3_766
C3 C4 S1A C2 -9(5) . .
C3 C4 C3A C1 5(5) . .
C4 S1 C1 C3A -8(8) . .
C4 C5 C6 C7 -1.3(9) . .
C4 C5 C6 C8 -179.6(4) . .
C5 C4 S1A C2 -179.2(6) . .
C5 C4 C3A C1 -177(2) . .
C5 C6 C7 O1 -0.1(10) . .
C5 C6 C7 N1 -180.0(5) . .
C5 C6 C8 C8 -0.6(8) . 3_766
C5 C6 C8 C9 179.6(4) . .
C6 C8 C9 N1 0.5(5) . .
C6 C8 C9 C10 -179.6(4) . .
C7 N1 C9 C8 -1.6(5) . .
C7 N1 C9 C10 178.5(5) . .
C7 N1 C11 C12 -102.9(5) . .
C7 C6 C8 C8 -179.4(5) . 3_766
C7 C6 C8 C9 0.7(5) . .
C8 C6 C7 O1 178.2(5) . .
C8 C6 C7 N1 -1.6(5) . .
C8 C8 C9 N1 -179.3(6) 3_766 .
C8 C8 C9 C10 0.6(8) 3_766 .
C8 C9 C10 C5 -1.4(6) . 3_766
C8 C9 C10 O1A 175.2(10) . .
C9 N1 C7 O1 -177.8(4) . .
C9 N1 C7 C6 2.0(5) . .
C9 N1 C11 C12 71.6(6) . .
C10 C5 C6 C7 179.6(5) 3_766 .
C10 C5 C6 C8 1.3(6) 3_766 .
C11 N1 C7 O1 -2.4(6) . .
C11 N1 C7 C6 177.5(4) . .
C11 N1 C9 C8 -176.6(4) . .
C11 N1 C9 C10 3.6(8) . .
C11 C12 C13 C14 178.4(4) . .
C12 C13 C14 C15 177.1(4) . .
C13 C14 C15 C16 178.1(4) . .
C14 C15 C16 C17 -179.0(4) . .
C15 C16 C17 C18 179.7(4) . .
S1A C2 C3 C4 -169(7) . .
S1A C4 C5 C6 -7.8(13) . .
S1A C4 C5 C10 171.3(12) . 3_766
S1A C4 C3A C1 3(6) . .
C3A C1 C2 C3 3(3) . .
C3A C1 C2 S1A 6(3) . .
C3A C4 C5 C6 172(4) . .
C3A C4 C5 C10 -9(4) . 3_766
C3A C4 S1A C2 1(3) . .

loop_
_twin_individual_id
_twin_individual_mass_fraction_refined
1 0.787(4)
2 0.213(4)
